data_2003921
loop_
_publ_author_name
'Chai, C. L. L.'
'King, A. R.'
'Hockless, D. C. R.'

_publ_contact_author
;
Dr. David C. R. Hockless
Research School of Chemistry
Australian National University
Canberra
ACT 0200
Australia
;
_publ_section_title
;<i>cyclo</i>-<i>N</i>-Acetyl-<small>L</small>-alanyl-<i>N</i>-methyl-<small>L</small>-alanyl
 (<i>cyclo</i>-<i>N</i>-Ac-<small>L</small>-Ala-<i>N</i>-Me-<small>L</small>-Ala)
;
_journal_issue 9
_journal_name_full 'Acta Crystallographica Section C'
_journal_page_first 1836
_journal_page_last 1838
_journal_paper_doi 10.1107/S0108270195002745
_journal_volume 51
_journal_year 1995
_chemical_compound_source
;
cyclo-NMe-L-Ala-L-Ala (3) was synthesised from the corresponding
dipeptide ester following the procedures of Slater (1969).
The diketopiperazine was then treated with acetic anhydride (10 x mass)
at 293 K for 4 h. The desired compound (1) was purified by flash
chromatography and recrystallised from a solvent mixture of ethyl acetate and
petroleum spirit.
;
_chemical_formula_sum 'C9 H14 N2 O3'
_chemical_formula_weight 198.22
_space_group_IT_number 19
_symmetry_cell_setting orthorhombic
_symmetry_space_group_name_Hall 'P 2ac 2ab'
_symmetry_space_group_name_H-M 'P 21 21 21'
_audit_creation_method 'from TEXRAY.INF file'
_cell_angle_alpha 90
_cell_angle_beta 90
_cell_angle_gamma 90
_cell_formula_units_Z 4
_cell_length_a 7.799(1)
_cell_length_b 11.2750(8)
_cell_length_c 11.622(1)
_cell_measurement_reflns_used 25
_cell_measurement_temperature 213
_cell_measurement_theta_max 49.9
_cell_measurement_theta_min 43.1
_cell_volume 1021.97(17)
_computing_cell_refinement 'MSC/AFC Diffractometer Control Software'
_computing_data_collection
;MSC/AFC Diffractometer Control Software (Molecular Structure Corporation,
 1988)
;
_computing_data_reduction
;
TEXSAN (Molecular Structure Corporation, 1992)
;
_computing_publication_material TEXSAN
_computing_structure_refinement TEXSAN
_computing_structure_solution 'SAPI91 (Fan, 1991)'
_diffrn_ambient_temperature 213
_diffrn_measurement_device 'Rigaku AFC6R'
_diffrn_measurement_method '\w/2\q scans'
_diffrn_radiation_monochromator 'equatorial graphite'
_diffrn_radiation_source 'Rigaku RU200B rotating Cu anode'
_diffrn_radiation_type 'Cu K\a'
_diffrn_radiation_wavelength 1.5418
_diffrn_reflns_av_R_equivalents 0.00
_diffrn_reflns_limit_h_max 8
_diffrn_reflns_limit_h_min 0
_diffrn_reflns_limit_k_max 12
_diffrn_reflns_limit_k_min 0
_diffrn_reflns_limit_l_max 13
_diffrn_reflns_limit_l_min 0
_diffrn_reflns_number 923
_diffrn_reflns_theta_max 60.04
_diffrn_reflns_theta_min 1.5
_diffrn_standards_decay_% -3.16
_diffrn_standards_interval_count 150
_diffrn_standards_number 3
_exptl_absorpt_coefficient_mu 0.815
_exptl_absorpt_correction_T_max 0.998
_exptl_absorpt_correction_T_min 0.907
_exptl_absorpt_correction_type 'empirical, \y scan'
_exptl_absorpt_process_details psi-scan
_exptl_crystal_colour Colourless
_exptl_crystal_density_diffrn 1.288
_exptl_crystal_density_meas 0.000
_exptl_crystal_description Sphere
_exptl_crystal_F_000 424.00
_exptl_crystal_size_max 0.240
_exptl_crystal_size_mid 0.220
_exptl_crystal_size_min 0.180
_refine_diff_density_max 0.11
_refine_diff_density_min -0.10
_refine_ls_extinction_coef 223E-5(8)
_refine_ls_extinction_method 'Zachariasen (1963) type 2 Gaussian isotropic'
_refine_ls_goodness_of_fit_obs 3.56
_refine_ls_hydrogen_treatment refall
_refine_ls_matrix_type full
_refine_ls_number_parameters 184
_refine_ls_number_reflns 830
_refine_ls_number_restraints 0
_refine_ls_R_factor_all 0.0329
_refine_ls_R_factor_obs 0.029
_refine_ls_shift/esd_max 0.042
_refine_ls_structure_factor_coef F
_refine_ls_weighting_details w=4F~o~^2^/[\s^2^(F~o~^2^)+(0.003F~o~^2^)^2^]
_refine_ls_weighting_scheme calc
_refine_ls_wR_factor_all 0.0229
_refine_ls_wR_factor_obs 0.023
_reflns_number_observed 830
_reflns_number_total 923
_reflns_observed_criterion I>=3\s(I)
_cod_data_source_file kh1020.cif
_cod_data_source_block Christina
_cod_depositor_comments
;
The following automatic conversions were performed:

'_refine_ls_weighting_scheme' value '
w=4F~o~^2^/[\s^2^(F~o~^2^)+(0.003F~o~^2^)^2^]' was changed to 'calc'.
New tag '_refine_ls_weighting_details' was created. The value of the
new tag was set to 'w=4F~o~^2^/[\s^2^(F~o~^2^)+(0.003F~o~^2^)^2^]'.

Automatic conversion script
Id: cif_fix_values 3143 2015-03-26 13:38:13Z robertas 
;
_cod_original_cell_volume 1022.0(2)
_cod_original_sg_symbol_H-M 'P 21 21 21 '
_cod_database_code 2003921

loop_
_symmetry_equiv_pos_as_xyz
'   +x,   +y,   +z'
'1/2-x,   -y,1/2+z'
'1/2+x,1/2-y,   -z'
'   -x,1/2+y,1/2-z'

loop_
_atom_site_aniso_label
_atom_site_aniso_U_11
_atom_site_aniso_U_22
_atom_site_aniso_U_33
_atom_site_aniso_U_12
_atom_site_aniso_U_13
_atom_site_aniso_U_23
O(1) 0.0720(10) 0.0520(10) 0.0640(10) 0.0030(10) -0.0080(10) -0.0220(10)
O(2) 0.096(2) 0.0390(10) 0.0680(10) -0.0020(10) 0.0070(10) -0.0040(10)
O(3) 0.080(2) 0.107(2) 0.093(2) 0.030(2) -0.041(2) -0.040(2)
N(1) 0.0430(10) 0.0440(10) 0.0440(10) 0.0000(10) -0.0010(10) -0.0090(10)
N(4) 0.066(2) 0.0430(10) 0.0490(10) 0.0060(10) -0.003(2) 0.0020(10)
C(2) 0.047(2) 0.042(2) 0.045(2) -0.0070(10) 0.005(2) -0.0040(10)
C(3) 0.056(2) 0.050(2) 0.040(2) -0.002(2) -0.004(2) -0.0040(10)
C(5) 0.057(2) 0.040(2) 0.048(2) -0.004(2) 0.016(2) -0.0010(10)
C(6) 0.051(2) 0.037(2) 0.052(2) -0.004(2) -0.001(2) -0.0080(10)
C(7) 0.054(2) 0.066(2) 0.054(2) 0.007(2) 0.001(2) -0.008(2)
C(8) 0.066(3) 0.065(2) 0.074(3) 0.019(2) 0.006(2) -0.006(2)
C(9) 0.049(2) 0.077(3) 0.068(3) -0.006(2) -0.003(2) 0.001(2)
C(10) 0.089(3) 0.076(3) 0.069(3) 0.031(3) -0.009(3) 0.008(2)
C(11) 0.087(3) 0.049(2) 0.045(2) 0.012(2) 0.002(2) -0.004(2)

loop_
_atom_site_label
_atom_site_fract_x
_atom_site_fract_y
_atom_site_fract_z
_atom_site_U_iso_or_equiv
_atom_site_thermal_displace_type
O(1) -0.6156(3) 0.1781(2) -0.5425(2) 0.0628(7) Uani
O(2) -0.5475(3) -0.2623(1) -0.6902(2) 0.0678(7) Uani
O(3) -0.9112(3) 0.0544(2) -0.8027(2) 0.0934(9) Uani
N(1) -0.6882(3) 0.0415(2) -0.6802(2) 0.0436(6) Uani
N(4) -0.4530(3) -0.1134(2) -0.5782(2) 0.0531(8) Uani
C(2) -0.5872(4) 0.0851(2) -0.5914(2) 0.0448(8) Uani
C(3) -0.4345(4) 0.0127(3) -0.5560(3) 0.0490(9) Uani
C(5) -0.5440(4) -0.1561(2) -0.6658(2) 0.0482(9) Uani
C(6) -0.6436(4) -0.0707(2) -0.7387(2) 0.0470(9) Uani
C(7) -0.8301(4) 0.1030(3) -0.7280(3) 0.058(1) Uani
C(8) -0.8776(6) 0.2240(4) -0.6881(4) 0.069(1) Uani
C(9) -0.2702(5) 0.0643(4) -0.6047(4) 0.065(1) Uani
C(10) -0.3473(7) -0.1946(4) -0.5087(4) 0.078(1) Uani
C(11) -0.5498(6) -0.0496(3) -0.8522(3) 0.060(1) Uani
H(3) -0.430(4) 0.019(2) -0.481(2) 0.056(9) Uiso
H(6) -0.753(3) -0.108(2) -0.752(2) 0.044(8) Uiso
H(8b) -0.906(4) 0.223(3) -0.610(3) 0.10(1) Uiso
H(8c) -0.788(4) 0.273(3) -0.700(3) 0.08(1) Uiso
H(8a) -0.985(5) 0.247(3) -0.737(3) 0.10(1) Uiso
H(9b) -0.266(4) 0.154(3) -0.586(3) 0.11(1) Uiso
H(9c) -0.171(4) 0.018(2) -0.576(3) 0.09(1) Uiso
H(9a) -0.266(4) 0.063(3) -0.685(3) 0.07(1) Uiso
H(10b) -0.240(6) -0.196(4) -0.537(4) 0.19(3) Uiso
H(10c) -0.390(6) -0.277(4) -0.529(5) 0.20(2) Uiso
H(10a) -0.350(6) -0.178(4) -0.437(4) 0.18(2) Uiso
H(11b) -0.514(4) -0.133(2) -0.890(2) 0.077(9) Uiso
H(11c) -0.429(5) -0.009(3) -0.844(3) 0.10(1) Uiso
H(11a) -0.618(4) 0.001(2) -0.897(2) 0.08(1) Uiso

loop_
_atom_type_symbol
_atom_type_scat_source
_atom_type_scat_dispersion_real
_atom_type_scat_dispersion_imag
C 'International Tables' 0.018 0.009
H 'International Tables' 0.000 0.000
N 'International Tables' 0.031 0.018
O 'International Tables' 0.049 0.032

loop_
_geom_angle_atom_site_label_1
_geom_angle_atom_site_label_2
_geom_angle_atom_site_label_3
_geom_angle
_geom_angle_publ_flag
C(2) N(1) C(6) 120.8(2) yes
C(2) N(1) C(7) 124.1(2) ?
C(6) N(1) C(7) 115.0(2) ?
C(3) N(4) C(5) 122.9(2) yes
C(3) N(4) C(10) 117.1(3) ?
C(5) N(4) C(10) 119.6(3) ?
O(1) C(2) N(1) 123.4(3) ?
O(1) C(2) C(3) 119.1(3) ?
N(1) C(2) C(3) 117.5(2) yes
N(4) C(3) C(2) 113.9(3) yes
N(4) C(3) C(9) 113.1(3) ?
C(2) C(3) C(9) 111.1(3) ?
O(2) C(5) N(4) 122.6(3) ?
O(2) C(5) C(6) 118.9(3) ?
N(4) C(5) C(6) 118.5(2) yes
N(1) C(6) C(5) 114.3(2) yes
N(1) C(6) C(11) 112.1(2) ?
C(5) C(6) C(11) 109.9(3) ?
O(3) C(7) N(1) 118.0(3) ?
O(3) C(7) C(8) 120.6(3) ?
N(1) C(7) C(8) 121.4(3) ?
N(4) C(3) H(3) 105.0(10) ?
C(9) C(3) H(3) 107.0(10) ?
C(5) C(6) H(6) 105.0(10) ?
C(7) C(8) H(8b) 110(2) ?
C(7) C(8) H(8a) 104.0(10) ?
H(8b) C(8) H(8a) 110(2) ?
C(3) C(9) H(9b) 108.0(10) ?
C(3) C(9) H(9a) 113.0(10) ?
H(9b) C(9) H(9a) 103(2) ?
N(4) C(10) H(10b) 109(2) ?
N(4) C(10) H(10a) 112(3) ?
H(10b) C(10) H(10a) 112(4) ?
C(6) C(11) H(11b) 109.0(10) ?
C(6) C(11) H(11a) 107.0(10) ?
H(11b) C(11) H(11a) 116(2) ?
C(2) C(3) H(3) 105.0(10) ?
N(1) C(6) H(6) 103.0(10) ?
C(11) C(6) H(6) 110.0(10) ?
C(7) C(8) H(8c) 108.0(10) ?
H(8b) C(8) H(8c) 110(2) ?
H(8c) C(8) H(8a) 112(2) ?
C(3) C(9) H(9c) 109.0(10) ?
H(9b) C(9) H(9c) 114(2) ?
H(9c) C(9) H(9a) 107(2) ?
N(4) C(10) H(10c) 104(2) ?
H(10b) C(10) H(10c) 102(3) ?
H(10c) C(10) H(10a) 114(4) ?
C(6) C(11) H(11c) 114.0(10) ?
H(11b) C(11) H(11c) 100(2) ?
H(11c) C(11) H(11a) 107(2) ?

loop_
_geom_bond_atom_site_label_1
_geom_bond_atom_site_label_2
_geom_bond_distance
_geom_bond_publ_flag
O(1) C(2) 1.213(3) yes
O(2) C(5) 1.231(3) yes
O(3) C(7) 1.206(3) ?
N(1) C(2) 1.389(3) yes
N(1) C(6) 1.478(3) ?
N(1) C(7) 1.418(4) yes
N(4) C(3) 1.452(3) ?
N(4) C(5) 1.331(3) yes
N(4) C(10) 1.474(4) ?
C(2) C(3) 1.501(4) ?
C(3) C(9) 1.517(5) ?
C(5) C(6) 1.499(4) ?
C(6) C(11) 1.527(4) ?
C(7) C(8) 1.489(4) ?
C(3) H(3) 0.88(3) ?
C(8) H(8b) 0.93(3) ?
C(8) H(8a) 1.05(4) ?
C(9) H(9c) 0.99(3) ?
C(10) H(10b) 0.90(5) ?
C(10) H(10a) 0.85(4) ?
C(11) H(11c) 1.05(4) ?
C(6) H(6) 0.96(2) ?
C(8) H(8c) 0.91(3) ?
C(9) H(9b) 1.03(3) ?
C(9) H(9a) 0.93(3) ?
C(10) H(10c) 1.01(5) ?
C(11) H(11b) 1.07(3) ?
C(11) H(11a) 0.94(3) ?
